data_2003737
loop_
_publ_author_name
'Luttikhedde, H. J. G.'
'Leino, R. P.'
'N\"asman, J. H.'
'Ahlgr\'en, M.'
'Pakkanen, T.'

_publ_section_title
;Racemic
 Dichloro{(<i>R</i>,<i>R</i>)-3,3'-(dimethylsilanediyl)bis[(1,2,3,3a,7a-\h)-4,5,6,7-tetrahydro-1-indenyl]}zirconium
;
_journal_issue 8
_journal_name_full 'Acta Crystallographica Section C'
_journal_page_first 1488
_journal_page_last 1490
_journal_paper_doi 10.1107/S0108270195000266
_journal_volume 51
_journal_year 1995
_chemical_compound_source 'see text'
_chemical_formula_moiety 'C20 H26 Cl2 Si Zr'
_chemical_formula_sum 'C20 H26 Cl2 Si Zr'
_chemical_formula_weight 456.64
_space_group_IT_number 14
_symmetry_cell_setting monoclinic
_symmetry_space_group_name_Hall '-P 2ybc'
_symmetry_space_group_name_H-M 'P 1 21/c 1'
_atom_type_scat_source 'SHELXTL-Plus (Sheldrick, 1991)'
_cell_angle_alpha 90
_cell_angle_beta 92.67(3)
_cell_angle_gamma 90
_cell_formula_units_Z 4
_cell_length_a 10.471(5)
_cell_length_b 16.433(5)
_cell_length_c 11.426(4)
_cell_measurement_reflns_used 25
_cell_measurement_temperature 293
_cell_measurement_theta_max 15.7
_cell_measurement_theta_min 7.7
_cell_volume 1963.9(13)
_diffrn_measurement_device 'Nicolet R3m'
_diffrn_measurement_method \w
_diffrn_radiation_type MoK\a
_diffrn_radiation_wavelength 0.71073
_diffrn_reflns_av_R_equivalents 0.038
_diffrn_reflns_limit_h_max 14
_diffrn_reflns_limit_h_min 0
_diffrn_reflns_limit_k_max 23
_diffrn_reflns_limit_k_min 0
_diffrn_reflns_limit_l_max 16
_diffrn_reflns_limit_l_min -16
_diffrn_reflns_number 6235
_diffrn_reflns_theta_max 30
_diffrn_standards_decay_% +-3
_diffrn_standards_interval_count 98
_diffrn_standards_number 2
_exptl_absorpt_coefficient_mu 0.88
_exptl_absorpt_correction_type none
_exptl_crystal_colour green
_exptl_crystal_density_diffrn 1.543
_exptl_crystal_description plate
_exptl_crystal_size_max 0.40
_exptl_crystal_size_mid 0.40
_exptl_crystal_size_min 0.15
_refine_diff_density_max 0.71
_refine_diff_density_min -0.64
_refine_ls_extinction_method none
_refine_ls_goodness_of_fit_obs 1.25
_refine_ls_hydrogen_treatment noref
_refine_ls_number_parameters 217
_refine_ls_number_reflns 3695
_refine_ls_R_factor_obs 0.047
_refine_ls_shift/esd_max 0.001
_refine_ls_structure_factor_coef F
_refine_ls_weighting_details 'w = 1/[\s^2^(F)+0.0005F^2^]'
_refine_ls_weighting_scheme calc
_refine_ls_wR_factor_obs 0.050
_reflns_number_observed 3695
_reflns_number_total 5765
_reflns_observed_criterion >4\s(F)
_cod_data_source_file ab1236.cif
_cod_data_source_block ab1236a
_cod_depositor_comments
;
The following automatic conversions were performed:

'_refine_ls_weighting_scheme' value '1/[\s^2^(F)+0.0005F^2^]' was
changed to 'calc'. New tag '_refine_ls_weighting_details' was
created. The value of the new tag was set to 'w =
1/[\s^2^(F)+0.0005F^2^]'.

Automatic conversion script
Id: cif_fix_values 3143 2015-03-26 13:38:13Z robertas 
;
_cod_original_cell_volume 1965.0(10)
_cod_original_sg_symbol_H-M 'P 21/c'
_cod_database_code 2003737

loop_
_symmetry_equiv_pos_as_xyz
x,y,z
x,1/2-y,1/2+z
-x,-y,-z
-x,1/2+y,1/2-z

loop_
_atom_site_label
_atom_site_fract_x
_atom_site_fract_y
_atom_site_fract_z
_atom_site_U_iso_or_equiv
Zr .1779(1) .3673(1) .3188(1) .028(1)
Cl(1) -.0209(1) .3460(1) .4188(1) .049(1)
Cl(2) .2438(1) .2253(1) .3114(1) .048(1)
Si .2912(1) .5467(1) .2348(1) .035(1)
C(1) .2083(5) .6441(3) .2626(5) .054(2)
C(2) .4387(5) .5645(3) .1547(4) .053(2)
C(11) .1852(4) .4691(2) .1595(3) .030(1)
C(12) .2334(4) .3940(2) .1170(3) .035(1)
C(13) .1315(4) .3384(2) .0997(3) .037(1)
C(14) .0201(4) .3765(3) .1333(3) .033(1)
C(15) .0518(4) .4565(2) .1718(3) .031(1)
C(16) -.0488(4) .5180(3) .2025(4) .041(1)
C(17) -.1819(4) .4799(3) .2076(4) .049(2)
C(18) -.2080(5) .4166(3) .1129(4) .051(2)
C(19) -.1158(4) .3455(3) .1236(4) .045(1)
C(21) .3181(4) .4848(2) .3712(3) .032(1)
C(22) .2265(4) .4774(3) .4588(4) .038(1)
C(23) .2540(5) .4068(3) .5272(3) .040(1)
C(24) .3632(4) .3694(3) .4834(3) .038(1)
C(25) .4010(4) .4155(2) .3863(4) .034(1)
C(26) .5208(4) .3964(3) .3227(4) .045(1)
C(27) .5794(6) .3178(4) .3622(7) .085(3)
C(28) .5697(6) .2971(4) .4848(6) .081(3)
C(29) .4377(5) .2987(3) .5324(4) .053(2)
H(1A) .1323 .6337 .3041 .080
H(1B) .1855 .6698 .1891 .080
H(1C) .2640 .6793 .3085 .080
H(2A) .4802 .5135 .1416 .080
H(2B) .4954 .5994 .2002 .080
H(2C) .4169 .5899 .0808 .080
H(12) .3212 .3829 .1022 .080
H(13) .1377 .2840 .0703 .080
H(16A) -.0257 .5410 .2778 .080
H(16B) -.0515 .5602 .1444 .080
H(17A) -.2446 .5223 .1985 .080
H(17B) -.1889 .4544 .2826 .080
H(18A) -.2934 .3965 .1195 .080
H(18B) -.2005 .4417 .0377 .080
H(19A) -.1270 .3114 .0558 .080
H(19B) -.1326 .3147 .1926 .080
H(22) .1570 .5142 .4700 .080
H(23) .2067 .3878 .5918 .080
H(26A) .5815 .4395 .3371 .080
H(26B) .4997 .3929 .2402 .080
H(27A) .6686 .3201 .3466 .080
H(27B) .5393 .2750 .3166 .080
H(28A) .6040 .2434 .4958 .080
H(28B) .6212 .3352 .5300 .080
H(29A) .4449 .3026 .6163 .080
H(29B) .3942 .2492 .5103 .080

loop_
_geom_angle_atom_site_label_1
_geom_angle_atom_site_label_2
_geom_angle_atom_site_label_3
_geom_angle
_geom_angle_publ_flag
Cl(1) Zr Cl(2) 97.30(10) yes
C(1) Si C(2) 110.8(2) yes
C(1) Si C(11) 113.2(2) yes
C(1) Si C(21) 112.3(2) yes
Cp(1) Zr Cp(2) 126.4(2) yes
C(11) Si C(21) 94.3(2) yes
C(2) Si C(21) 113.6(2) yes
C(2) Si C(11) 111.7(2) yes
Cl(2) Zr C(11) 127.10(10) no
Cl(2) Zr C(12) 93.40(10) no
Cl(1) Zr C(13) 107.60(10) no
C(11) Zr C(13) 54.60(10) no
Cl(1) Zr C(14) 82.40(10) no
C(11) Zr C(14) 53.80(10) no
C(13) Zr C(14) 31.00(10) no
Cl(2) Zr C(15) 131.80(10) no
C(12) Zr C(15) 54.10(10) no
C(14) Zr C(15) 31.80(10) no
Cl(2) Zr C(21) 126.10(10) no
C(12) Zr C(21) 85.60(10) no
C(14) Zr C(21) 119.40(10) no
Cl(1) Zr C(22) 87.50(10) no
C(11) Zr C(22) 88.20(10) no
C(13) Zr C(22) 142.70(10) no
C(15) Zr C(22) 95.20(10) no
Cl(1) Zr C(23) 80.60(10) no
C(11) Zr C(23) 119.50(10) no
C(13) Zr C(23) 171.50(10) no
C(15) Zr C(23) 126.60(10) no
C(22) Zr C(23) 32.80(10) no
Cl(2) Zr C(24) 80.60(10) no
C(12) Zr C(24) 118.10(10) no
C(14) Zr C(24) 170.80(10) no
C(21) Zr C(24) 53.90(10) no
C(23) Zr C(24) 31.40(10) no
Cl(2) Zr C(25) 93.00(10) no
C(12) Zr C(25) 88.60(10) no
C(14) Zr C(25) 139.20(10) no
C(21) Zr C(25) 33.20(10) no
C(23) Zr C(25) 53.10(10) no
Cl(1) Zr C(11) 119.80(10) no
Cl(1) Zr C(12) 135.40(10) no
C(11) Zr C(12) 33.70(10) no
Cl(2) Zr C(13) 80.20(10) no
C(12) Zr C(13) 32.60(10) no
Cl(2) Zr C(14) 101.30(10) no
C(12) Zr C(14) 52.90(10) no
Cl(1) Zr C(15) 88.00(10) no
C(11) Zr C(15) 32.90(10) no
C(13) Zr C(15) 52.90(10) no
Cl(1) Zr C(21) 120.40(10) no
C(11) Zr C(21) 67.20(10) no
C(13) Zr C(21) 117.50(10) no
C(15) Zr C(21) 89.60(10) no
Cl(2) Zr C(22) 132.70(10) no
C(12) Zr C(22) 115.60(10) no
C(14) Zr C(22) 125.90(10) no
C(21) Zr C(22) 33.50(10) no
Cl(2) Zr C(23) 101.50(10) no
C(12) Zr C(23) 139.00(10) no
C(14) Zr C(23) 153.10(10) no
C(21) Zr C(23) 54.80(10) no
Cl(1) Zr C(24) 106.40(10) no
C(11) Zr C(24) 117.90(10) no
C(13) Zr C(24) 142.70(10) no
C(15) Zr C(24) 143.40(10) no
C(22) Zr C(24) 53.30(10) no
Cl(1) Zr C(25) 133.70(10) no
C(11) Zr C(25) 87.30(10) no
C(13) Zr C(25) 118.70(10) no
C(15) Zr C(25) 117.30(10) no
C(22) Zr C(25) 54.20(10) no
C(24) Zr C(25) 31.60(10) no
Zr C(11) Si 99.3(2) no
Si C(11) C(12) 122.3(3) no
Si C(11) C(15) 128.0(3) no
Zr C(12) C(11) 74.4(2) no
C(11) C(12) C(13) 109.3(4) no
Zr C(13) C(14) 76.8(2) no
Zr C(14) C(13) 72.1(2) no
C(13) C(14) C(15) 108.3(4) no
C(13) C(14) C(19) 128.8(4) no
Zr C(15) C(11) 70.7(2) no
C(11) C(15) C(14) 108.7(3) no
C(11) C(15) C(16) 128.4(3) no
C(15) C(16) C(17) 112.3(4) no
C(17) C(18) C(19) 112.2(4) no
Zr C(21) Si 99.1(2) no
Si C(21) C(22) 123.5(3) no
Si C(21) C(25) 126.7(3) no
Zr C(22) C(21) 74.4(2) no
C(21) C(22) C(23) 109.4(4) no
Zr C(23) C(24) 77.4(2) no
Zr C(24) C(23) 71.2(2) no
C(23) C(24) C(25) 107.8(4) no
C(23) C(24) C(29) 128.7(4) no
Zr C(25) C(21) 70.8(2) no
C(21) C(25) C(24) 109.2(4) no
C(21) C(25) C(26) 128.1(4) no
C(25) C(26) C(27) 112.0(4) no
C(27) C(28) C(29) 116.8(5) no
Zr C(11) C(12) 71.9(2) no
Zr C(11) C(15) 76.4(2) no
C(12) C(11) C(15) 105.7(3) no
Zr C(12) C(13) 78.7(2) no
Zr C(13) C(12) 68.7(2) no
C(12) C(13) C(14) 107.9(4) no
Zr C(14) C(15) 71.0(2) no
Zr C(14) C(19) 126.4(3) no
C(15) C(14) C(19) 122.7(4) no
Zr C(15) C(14) 77.2(2) no
Zr C(15) C(16) 125.2(3) no
C(14) C(15) C(16) 122.4(4) no
C(16) C(17) C(18) 112.8(4) no
C(14) C(19) C(18) 109.9(4) no
Zr C(21) C(22) 72.1(2) no
Zr C(21) C(25) 76.0(2) no
C(22) C(21) C(25) 105.6(3) no
Zr C(22) C(23) 77.7(7) no
Zr C(23) C(22) 69.4(2) no
C(22) C(23) C(24) 107.9(4) no
Zr C(24) C(25) 70.8(2) no
Zr C(24) C(29) 127.6(3) no
C(25) C(24) C(29) 123.4(4) no
Zr C(25) C(24) 77.6(2) no
Zr C(25) C(26) 124.0(3) no
C(24) C(25) C(26) 122.3(4) no
C(26) C(27) C(28) 116.7(6) no
C(24) C(29) C(28) 110.5(4) no

loop_
_geom_bond_atom_site_label_1
_geom_bond_atom_site_label_2
_geom_bond_distance
_geom_bond_publ_flag
Zr Cl(1) 2.446(2) yes
Zr C(11) 2.477(4) yes
Zr C(12) 2.444(4) yes
Zr C(13) 2.571(4) yes
Zr C(14) 2.631(4) yes
Zr C(15) 2.551(4) yes
Si C(1) 1.856(5) yes
Si C(11) 1.874(4) yes
C(11) C(12) 1.428(6) no
C(12) C(13) 1.411(6) no
C(13) C(14) 1.394(6) no
C(14) C(15) 1.421(5) no
C(11) C(15) 1.427(6) no
Zr Cp(1) 2.231(4) yes
Zr Cl(2) 2.437(2) yes
Zr C(21) 2.483(4) yes
Zr C(22) 2.453(4) yes
Zr C(23) 2.559(4) yes
Zr C(24) 2.639(4) yes
Zr C(25) 2.552(4) yes
Si C(2) 1.855(5) yes
Si C(21) 1.871(4) yes
C(21) C(22) 1.424(6) no
C(22) C(23) 1.420(6) no
C(23) C(24) 1.410(6) no
C(24) C(25) 1.416(6) no
C(21) C(25) 1.438(5) no
Zr Cp(2) 2.232(4) yes
C(15) C(16) 1.514(6) no
C(17) C(18) 1.517(7) no
C(25) C(26) 1.512(6) no
C(27) C(28) 1.450(10) no
C(14) C(19) 1.510(6) no
C(16) C(17) 1.531(6) no
C(18) C(19) 1.517(7) no
C(24) C(29) 1.495(7) no
C(26) C(27) 1.492(8) no
C(28) C(29) 1.509(9) no
